data_2105301
loop_
_publ_author_name
'Fulford, Mabel V.'
'Lough, Alan John'
'Bender, Timothy P.'

_publ_section_title
;
 The first report of the crystal structure of non-solvated \m-oxo boron
 subphthalocyanine and the crystal structures of two solvated forms
;
_journal_coeditor_code RY5043
_journal_issue 6
_journal_name_full 'Acta Crystallographica Section B'
_journal_page_first 636
_journal_page_last 645
_journal_paper_doi 10.1107/S0108768112037184
_journal_volume 68
_journal_year 2012
_chemical_formula_moiety 'C48 H24 B2 N12 O, 2(C6 H4 Cl2)'
_chemical_formula_sum 'C60 H32 B2 Cl4 N12 O'
_chemical_formula_weight 1100.40
_space_group_IT_number 2
_symmetry_cell_setting triclinic
_symmetry_space_group_name_Hall '-P 1'
_symmetry_space_group_name_H-M 'P -1'
_atom_sites_solution_hydrogens geom
_atom_sites_solution_primary direct
_atom_sites_solution_secondary difmap
_audit_creation_method SHELXL-97
_cell_angle_alpha 78.3470(16)
_cell_angle_beta 85.6160(13)
_cell_angle_gamma 76.7400(17)
_cell_formula_units_Z 2
_cell_length_a 11.3894(3)
_cell_length_b 13.2623(3)
_cell_length_c 17.6618(6)
_cell_measurement_reflns_used 25833
_cell_measurement_temperature 150.0(10)
_cell_measurement_theta_max 27.5
_cell_measurement_theta_min 2.6
_cell_volume 2541.89(13)
_computing_cell_refinement 'Denzo-SMN (Otwinowski & Minor, 1997)'
_computing_data_collection 'Collect (Nonius B.V., 1997-2002)'
_computing_data_reduction Denzo-SMN
_computing_molecular_graphics 'PLATON (Spek, 2009)'
_computing_publication_material 'SHELXTL V6.1'
_computing_structure_refinement 'SHELXTL V6.1 (Sheldrick, 2008)'
_computing_structure_solution 'SIR-92 (Altomare et al., 1994)'
_diffrn_ambient_temperature 150.0(10)
_diffrn_detector_area_resol_mean 9
_diffrn_measured_fraction_theta_full 0.989
_diffrn_measured_fraction_theta_max 0.973
_diffrn_measurement_device_type 'Nonius KappaCCD'
_diffrn_measurement_method '\f scans and \w scans with \k offsets'
_diffrn_radiation_monochromator graphite
_diffrn_radiation_source 'fine-focus sealed tube'
_diffrn_radiation_type MoK\a
_diffrn_radiation_wavelength 0.71073
_diffrn_reflns_av_R_equivalents 0.0758
_diffrn_reflns_av_sigmaI/netI 0.1088
_diffrn_reflns_limit_h_max 14
_diffrn_reflns_limit_h_min -14
_diffrn_reflns_limit_k_max 17
_diffrn_reflns_limit_k_min -17
_diffrn_reflns_limit_l_max 22
_diffrn_reflns_limit_l_min -22
_diffrn_reflns_number 26858
_diffrn_reflns_theta_full 25.24
_diffrn_reflns_theta_max 27.51
_diffrn_reflns_theta_min 2.59
_diffrn_standards_number 0
_exptl_absorpt_coefficient_mu 0.291
_exptl_absorpt_correction_T_max 0.985
_exptl_absorpt_correction_T_min 0.808
_exptl_absorpt_correction_type multi-scan
_exptl_absorpt_process_details
;
multi-scan from symmetry-related measurements
 Sortav (Blessing 1995)
;
_exptl_crystal_colour purple
_exptl_crystal_density_diffrn 1.438
_exptl_crystal_density_method 'not measured'
_exptl_crystal_description plate
_exptl_crystal_F_000 1124
_exptl_crystal_size_max 0.34
_exptl_crystal_size_mid 0.16
_exptl_crystal_size_min 0.08
_refine_diff_density_max 0.826
_refine_diff_density_min -0.495
_refine_ls_extinction_method none
_refine_ls_goodness_of_fit_ref 1.012
_refine_ls_hydrogen_treatment constr
_refine_ls_matrix_type full
_refine_ls_number_parameters 738
_refine_ls_number_reflns 11383
_refine_ls_number_restraints 48
_refine_ls_restrained_S_all 1.011
_refine_ls_R_factor_all 0.1671
_refine_ls_R_factor_gt 0.0848
_refine_ls_shift/su_max 0.001
_refine_ls_shift/su_mean 0.000
_refine_ls_structure_factor_coef Fsqd
_refine_ls_weighting_details 'calc w=1/[\s^2^(Fo^2^)+(0.0750P)^2^+4.0961P] where P=(Fo^2^+2Fc^2^)/3'
_refine_ls_weighting_scheme calc
_refine_ls_wR_factor_gt 0.1757
_refine_ls_wR_factor_ref 0.2170
_reflns_number_gt 6168
_reflns_number_total 11383
_reflns_threshold_expression I>2\s(I)
_cod_data_source_file ry5043.cif
_cod_data_source_block DCB-m-oxo-BsubPc
_cod_original_cell_volume 2541.89(12)
_cod_database_code 2105301

loop_
_symmetry_equiv_pos_as_xyz
'x, y, z'
'-x, -y, -z'

loop_
_atom_site_type_symbol
_atom_site_label
_atom_site_fract_x
_atom_site_fract_y
_atom_site_fract_z
_atom_site_U_iso_or_equiv
_atom_site_adp_type
_atom_site_calc_flag
_atom_site_refinement_flags
_atom_site_occupancy
_atom_site_symmetry_multiplicity
_atom_site_disorder_assembly
_atom_site_disorder_group
O O1 0.0697(2) 0.14528(18) 0.70448(14) 0.0273(6) Uani d . 1 1 . .
N N1 -0.1088(3) 0.2948(2) 0.53428(17) 0.0281(7) Uani d . 1 1 . .
N N2 0.0302(3) 0.3218(2) 0.61763(17) 0.0252(7) Uani d . 1 1 . .
N N3 0.1918(3) 0.3927(2) 0.64436(17) 0.0302(7) Uani d . 1 1 . .
N N4 0.2281(3) 0.2171(2) 0.62092(17) 0.0257(7) Uani d . 1 1 . .
N N5 0.2802(3) 0.0915(2) 0.53803(17) 0.0284(7) Uani d . 1 1 . .
N N6 0.0753(3) 0.1684(2) 0.56357(16) 0.0237(6) Uani d . 1 1 . .
N N7 -0.1375(3) 0.3814(2) 0.78021(17) 0.0291(7) Uani d . 1 1 . .
N N8 0.0477(3) 0.2556(2) 0.80639(17) 0.0277(7) Uani d . 1 1 . .
N N9 0.1877(3) 0.1359(2) 0.89439(18) 0.0294(7) Uani d . 1 1 . .
N N10 0.0391(3) 0.0765(2) 0.83945(17) 0.0254(7) Uani d . 1 1 . .
N N11 -0.1473(3) 0.0281(2) 0.83751(17) 0.0276(7) Uani d . 1 1 . .
N N12 -0.1231(3) 0.2004(2) 0.77720(17) 0.0264(7) Uani d . 1 1 . .
C C1 -0.0737(3) 0.3547(3) 0.5782(2) 0.0265(8) Uani d . 1 1 . .
C C2 -0.1156(3) 0.4657(3) 0.5809(2) 0.0300(9) Uani d . 1 1 . .
C C3 -0.2203(4) 0.5388(3) 0.5565(2) 0.0363(9) Uani d . 1 1 . .
H H3A -0.2800 0.5201 0.5307 0.044 Uiso calc R 1 1 . .
C C4 -0.2349(4) 0.6392(3) 0.5710(2) 0.0417(10) Uani d . 1 1 . .
H H4A -0.3071 0.6898 0.5564 0.050 Uiso calc R 1 1 . .
C C5 -0.1460(4) 0.6684(3) 0.6066(2) 0.0406(10) Uani d . 1 1 . .
H H5A -0.1596 0.7380 0.6165 0.049 Uiso calc R 1 1 . .
C C6 -0.0386(4) 0.5981(3) 0.6276(2) 0.0385(10) Uani d . 1 1 . .
H H6A 0.0233 0.6196 0.6493 0.046 Uiso calc R 1 1 . .
C C7 -0.0236(3) 0.4954(3) 0.6162(2) 0.0294(8) Uani d . 1 1 . .
C C8 0.0745(3) 0.4030(3) 0.6323(2) 0.0267(8) Uani d . 1 1 . .
C C9 0.2676(3) 0.3027(3) 0.6325(2) 0.0275(8) Uani d . 1 1 . .
C C10 0.3949(3) 0.2838(3) 0.6102(2) 0.0302(8) Uani d . 1 1 . .
C C11 0.4806(4) 0.3446(3) 0.6076(2) 0.0378(10) Uani d . 1 1 . .
H H11A 0.4615 0.4093 0.6259 0.045 Uiso calc R 1 1 . .
C C12 0.5943(4) 0.3076(3) 0.5775(3) 0.0455(11) Uani d . 1 1 . .
H H12A 0.6549 0.3465 0.5767 0.055 Uiso calc R 1 1 . .
C C13 0.6223(4) 0.2149(3) 0.5483(3) 0.0420(10) Uani d . 1 1 . .
H H13A 0.7014 0.1922 0.5278 0.050 Uiso calc R 1 1 . .
C C14 0.5377(4) 0.1549(3) 0.5485(2) 0.0375(10) Uani d . 1 1 . .
H H14A 0.5573 0.0919 0.5281 0.045 Uiso calc R 1 1 . .
C C15 0.4228(3) 0.1898(3) 0.5794(2) 0.0311(9) Uani d . 1 1 . .
C C16 0.3114(3) 0.1534(3) 0.5818(2) 0.0269(8) Uani d . 1 1 . .
C C17 0.1612(3) 0.1063(3) 0.5262(2) 0.0255(8) Uani d . 1 1 . .
C C18 0.1016(3) 0.0867(3) 0.4625(2) 0.0291(8) Uani d . 1 1 . .
C C19 0.1460(4) 0.0291(3) 0.4039(2) 0.0349(9) Uani d . 1 1 . .
H H19A 0.2271 -0.0096 0.4029 0.042 Uiso calc R 1 1 . .
C C20 0.0671(4) 0.0311(3) 0.3480(2) 0.0416(10) Uani d . 1 1 . .
H H20A 0.0935 -0.0099 0.3091 0.050 Uiso calc R 1 1 . .
C C21 -0.0500(4) 0.0915(3) 0.3471(2) 0.0434(11) Uani d . 1 1 . .
H H21A -0.1013 0.0910 0.3072 0.052 Uiso calc R 1 1 . .
C C22 -0.0944(4) 0.1523(3) 0.4022(2) 0.0366(10) Uani d . 1 1 . .
H H22A -0.1737 0.1953 0.4000 0.044 Uiso calc R 1 1 . .
C C23 -0.0170(3) 0.1477(3) 0.4615(2) 0.0279(8) Uani d . 1 1 . .
C C24 -0.0294(3) 0.2061(3) 0.5243(2) 0.0268(8) Uani d . 1 1 . .
C C25 -0.0227(3) 0.3558(3) 0.8014(2) 0.0279(8) Uani d . 1 1 . .
C C26 0.0416(3) 0.4109(3) 0.8421(2) 0.0312(9) Uani d . 1 1 . .
C C27 0.0143(4) 0.5137(3) 0.8558(2) 0.0391(10) Uani d . 1 1 . .
H H27A -0.0527 0.5644 0.8327 0.047 Uiso calc R 1 1 . .
C C28 0.0882(4) 0.5392(3) 0.9043(3) 0.0474(11) Uani d . 1 1 . .
H H28A 0.0720 0.6092 0.9139 0.057 Uiso calc R 1 1 . .
C C29 0.1856(4) 0.4654(3) 0.9393(3) 0.0470(11) Uani d . 1 1 . .
H H29A 0.2342 0.4858 0.9723 0.056 Uiso calc R 1 1 . .
C C30 0.2129(4) 0.3629(3) 0.9271(2) 0.0379(10) Uani d . 1 1 . .
H H30A 0.2789 0.3125 0.9517 0.045 Uiso calc R 1 1 . .
C C31 0.1405(3) 0.3356(3) 0.8774(2) 0.0318(9) Uani d . 1 1 . .
C C32 0.1378(3) 0.2345(3) 0.8579(2) 0.0289(8) Uani d . 1 1 . .
C C33 0.1322(3) 0.0594(3) 0.8878(2) 0.0275(8) Uani d . 1 1 . .
C C34 0.1354(3) -0.0447(3) 0.9358(2) 0.0280(8) Uani d . 1 1 . .
C C35 0.2140(4) -0.1071(3) 0.9918(2) 0.0327(9) Uani d . 1 1 . .
H H35A 0.2811 -0.0839 1.0055 0.039 Uiso calc R 1 1 . .
C C36 0.1912(4) -0.2044(3) 1.0272(2) 0.0371(10) Uani d . 1 1 . .
H H36A 0.2453 -0.2494 1.0643 0.045 Uiso calc R 1 1 . .
C C37 0.0907(4) -0.2375(3) 1.0094(2) 0.0362(10) Uani d . 1 1 . .
H H37A 0.0783 -0.3049 1.0344 0.043 Uiso calc R 1 1 . .
C C38 0.0081(4) -0.1743(3) 0.9558(2) 0.0336(9) Uani d . 1 1 . .
H H38A -0.0622 -0.1958 0.9457 0.040 Uiso calc R 1 1 . .
C C39 0.0324(3) -0.0785(3) 0.9177(2) 0.0278(8) Uani d . 1 1 . .
C C40 -0.0330(3) 0.0060(3) 0.8596(2) 0.0261(8) Uani d . 1 1 . .
C C41 -0.1936(3) 0.1278(3) 0.8021(2) 0.0283(8) Uani d . 1 1 . .
C C42 -0.3180(3) 0.1873(3) 0.7987(2) 0.0304(9) Uani d . 1 1 . .
C C43 -0.4266(4) 0.1563(3) 0.8165(2) 0.0371(9) Uani d . 1 1 . .
H H43A -0.4289 0.0836 0.8290 0.045 Uiso calc R 1 1 . .
C C44 -0.5307(4) 0.2330(4) 0.8155(3) 0.0449(11) Uani d . 1 1 . .
H H44A -0.6060 0.2128 0.8266 0.054 Uiso calc R 1 1 . .
C C45 -0.5282(4) 0.3408(4) 0.7982(2) 0.0429(10) Uani d . 1 1 . .
H H45A -0.6017 0.3921 0.7982 0.052 Uiso calc R 1 1 . .
C C46 -0.4210(4) 0.3733(3) 0.7813(2) 0.0370(9) Uani d . 1 1 . .
H H46A -0.4194 0.4461 0.7705 0.044 Uiso calc R 1 1 . .
C C47 -0.3148(3) 0.2958(3) 0.7807(2) 0.0306(9) Uani d . 1 1 . .
C C48 -0.1881(3) 0.3018(3) 0.7726(2) 0.0280(8) Uani d . 1 1 . .
B B1 0.0978(4) 0.2079(3) 0.6339(2) 0.0249(9) Uani d . 1 1 . .
B B2 0.0129(4) 0.1702(3) 0.7743(2) 0.0279(9) Uani d . 1 1 . .
Cl Cl1 0.56413(18) -0.11952(13) 0.96265(11) 0.0654(5) Uani d PD 0.853(3) 1 A 1
Cl Cl2 0.48293(16) -0.33714(14) 0.98225(11) 0.0751(6) Uani d PD 0.853(3) 1 A 1
C C1S 0.6196(3) -0.2070(2) 0.9018(2) 0.0474(14) Uani d PGD 0.853(3) 1 A 1
C C2S 0.5819(3) -0.3012(3) 0.9095(2) 0.0512(14) Uani d PGD 0.853(3) 1 A 1
C C3S 0.6268(3) -0.3692(2) 0.8585(2) 0.0517(15) Uani d PGD 0.853(3) 1 A 1
H H3S 0.6010 -0.4336 0.8637 0.062 Uiso calc PR 0.853(3) 1 A 1
C C4S 0.7094(3) -0.3431(3) 0.7999(2) 0.0545(15) Uani d PGD 0.853(3) 1 A 1
H H4S 0.7401 -0.3896 0.7651 0.065 Uiso calc PR 0.853(3) 1 A 1
C C5S 0.7472(3) -0.2489(3) 0.79230(19) 0.0587(16) Uani d PGD 0.853(3) 1 A 1
H H5S 0.8036 -0.2311 0.7523 0.070 Uiso calc PR 0.853(3) 1 A 1
C C6S 0.7023(3) -0.1809(2) 0.8433(2) 0.0521(15) Uani d PGD 0.853(3) 1 A 1
H H6S 0.7280 -0.1165 0.8380 0.063 Uiso calc PR 0.853(3) 1 A 1
Cl Cl1B 0.8119(17) -0.2195(15) 0.7949(11) 0.150 Uiso d PD 0.147(3) 1 A 2
Cl Cl2B 0.6724(19) -0.4007(14) 0.8314(13) 0.150 Uiso d PD 0.147(3) 1 A 2
C C1B 0.691(4) -0.213(3) 0.860(3) 0.150 Uiso d PD 0.147(3) 1 A 2
C C2B 0.633(4) -0.297(3) 0.879(3) 0.150 Uiso d PD 0.147(3) 1 A 2
C C3B 0.537(4) -0.293(3) 0.932(3) 0.150 Uiso d PD 0.147(3) 1 A 2
H H3B 0.4897 -0.3447 0.9400 0.180 Uiso calc PR 0.147(3) 1 A 2
C C4B 0.511(4) -0.212(3) 0.975(2) 0.150 Uiso d PD 0.147(3) 1 A 2
H H4B 0.4566 -0.2158 1.0183 0.180 Uiso calc PR 0.147(3) 1 A 2
C C5B 0.564(5) -0.126(3) 0.952(3) 0.150 Uiso d PD 0.147(3) 1 A 2
H H5B 0.5325 -0.0626 0.9717 0.180 Uiso calc PR 0.147(3) 1 A 2
C C6B 0.664(4) -0.132(3) 0.902(3) 0.150 Uiso d PD 0.147(3) 1 A 2
H H6B 0.7137 -0.0823 0.8962 0.180 Uiso calc PR 0.147(3) 1 A 2
Cl Cl3 0.54357(17) 0.87526(14) 0.63271(11) 0.0643(6) Uani d PD 0.756(3) 1 B 1
Cl Cl4 0.3882(3) 0.9583(2) 0.77344(15) 0.1175(12) Uani d PD 0.756(3) 1 B 1
C C7S 0.4474(4) 0.8065(4) 0.6886(3) 0.0567(15) Uani d PGDU 0.756(3) 1 B 1
C C8S 0.3815(5) 0.8417(4) 0.7513(3) 0.086(2) Uani d PGDU 0.756(3) 1 B 1
C C9S 0.3048(5) 0.7829(5) 0.7950(3) 0.127(4) Uani d PGDU 0.756(3) 1 B 1
H H9S 0.2597 0.8070 0.8379 0.152 Uiso calc PR 0.756(3) 1 B 1
C C10S 0.2941(6) 0.6888(5) 0.7759(4) 0.165(5) Uani d PGDU 0.756(3) 1 B 1
H H10S 0.2418 0.6486 0.8057 0.198 Uiso calc PR 0.756(3) 1 B 1
C C11S 0.3601(5) 0.6535(4) 0.7131(4) 0.105(3) Uani d PGDU 0.756(3) 1 B 1
H H11S 0.3528 0.5892 0.7001 0.126 Uiso calc PR 0.756(3) 1 B 1
C C12S 0.4368(5) 0.7124(4) 0.6695(3) 0.0711(18) Uani d PGDU 0.756(3) 1 B 1
H H12S 0.4819 0.6883 0.6266 0.085 Uiso calc PR 0.756(3) 1 B 1
Cl Cl3A 0.4619(7) 0.6519(6) 0.6474(5) 0.100 Uiso d PD 0.244(3) 1 B 2
Cl Cl4A 0.2807(9) 0.6672(7) 0.7869(6) 0.100 Uiso d PD 0.244(3) 1 B 2
C C7A 0.428(3) 0.7624(16) 0.6879(16) 0.100 Uiso d PD 0.244(3) 1 B 2
C C8A 0.351(2) 0.7671(14) 0.7529(13) 0.100 Uiso d PD 0.244(3) 1 B 2
C C9A 0.329(3) 0.8547(14) 0.7878(14) 0.100 Uiso d PD 0.244(3) 1 B 2
H H9A 0.2809 0.8563 0.8340 0.120 Uiso calc PR 0.244(3) 1 B 2
C C10A 0.379(3) 0.9402(13) 0.7545(17) 0.100 Uiso d PD 0.244(3) 1 B 2
H H10A 0.3496 1.0071 0.7685 0.120 Uiso calc PR 0.244(3) 1 B 2
C C11A 0.474(2) 0.9261(13) 0.7002(13) 0.100 Uiso d PD 0.244(3) 1 B 2
H H11B 0.5235 0.9764 0.6871 0.120 Uiso calc PR 0.244(3) 1 B 2
C C12A 0.496(2) 0.8382(16) 0.6651(15) 0.100 Uiso d PD 0.244(3) 1 B 2
H H12B 0.5578 0.8302 0.6259 0.120 Uiso calc PR 0.244(3) 1 B 2

loop_
_atom_site_aniso_label
_atom_site_aniso_U_11
_atom_site_aniso_U_22
_atom_site_aniso_U_33
_atom_site_aniso_U_12
_atom_site_aniso_U_13
_atom_site_aniso_U_23
O1 0.0287(14) 0.0285(13) 0.0252(14) -0.0085(11) 0.0055(11) -0.0060(11)
N1 0.0220(16) 0.0341(17) 0.0281(17) -0.0083(14) 0.0026(13) -0.0042(14)
N2 0.0230(17) 0.0257(16) 0.0283(17) -0.0076(13) 0.0040(13) -0.0076(13)
N3 0.0318(19) 0.0330(17) 0.0280(17) -0.0114(14) 0.0047(14) -0.0083(14)
N4 0.0249(16) 0.0264(16) 0.0266(17) -0.0070(13) -0.0003(13) -0.0052(13)
N5 0.0277(18) 0.0272(16) 0.0290(17) -0.0053(13) 0.0045(13) -0.0053(13)
N6 0.0208(16) 0.0269(16) 0.0248(16) -0.0070(12) 0.0013(13) -0.0070(12)
N7 0.0309(18) 0.0265(16) 0.0289(17) -0.0070(14) 0.0030(14) -0.0035(13)
N8 0.0258(17) 0.0317(17) 0.0275(17) -0.0095(13) 0.0031(13) -0.0077(13)
N9 0.0247(17) 0.0334(18) 0.0314(18) -0.0077(14) 0.0025(14) -0.0090(14)
N10 0.0235(16) 0.0251(16) 0.0283(17) -0.0066(13) 0.0002(13) -0.0056(13)
N11 0.0295(18) 0.0260(16) 0.0284(17) -0.0065(13) 0.0033(14) -0.0088(13)
N12 0.0247(17) 0.0297(16) 0.0258(16) -0.0069(13) 0.0013(13) -0.0076(13)
C1 0.0201(19) 0.031(2) 0.027(2) -0.0043(15) 0.0059(15) -0.0074(16)
C2 0.031(2) 0.028(2) 0.026(2) -0.0045(16) 0.0097(16) -0.0016(15)
C3 0.034(2) 0.036(2) 0.032(2) -0.0038(18) 0.0043(18) 0.0005(17)
C4 0.043(3) 0.033(2) 0.039(2) 0.0019(19) 0.009(2) 0.0008(18)
C5 0.050(3) 0.023(2) 0.044(3) -0.0062(19) 0.018(2) -0.0049(18)
C6 0.046(3) 0.031(2) 0.039(2) -0.0144(19) 0.012(2) -0.0061(18)
C7 0.034(2) 0.0260(19) 0.027(2) -0.0080(16) 0.0099(17) -0.0054(15)
C8 0.031(2) 0.0277(19) 0.0232(19) -0.0097(16) 0.0040(16) -0.0067(15)
C9 0.025(2) 0.031(2) 0.028(2) -0.0088(16) 0.0015(16) -0.0070(16)
C10 0.027(2) 0.034(2) 0.030(2) -0.0088(17) -0.0029(16) -0.0038(16)
C11 0.034(2) 0.043(2) 0.041(2) -0.0170(19) -0.0051(19) -0.0058(19)
C12 0.031(2) 0.047(3) 0.059(3) -0.017(2) -0.006(2) -0.001(2)
C13 0.022(2) 0.047(3) 0.054(3) -0.0054(19) 0.0044(19) -0.006(2)
C14 0.029(2) 0.041(2) 0.039(2) -0.0042(18) 0.0006(18) -0.0051(18)
C15 0.023(2) 0.035(2) 0.035(2) -0.0081(16) 0.0000(16) -0.0037(17)
C16 0.0216(19) 0.0274(19) 0.030(2) -0.0035(15) 0.0018(16) -0.0054(16)
C17 0.029(2) 0.0200(17) 0.028(2) -0.0078(15) 0.0063(16) -0.0059(14)
C18 0.034(2) 0.0275(19) 0.029(2) -0.0134(17) 0.0021(17) -0.0049(16)
C19 0.041(2) 0.031(2) 0.035(2) -0.0103(18) 0.0033(19) -0.0108(17)
C20 0.055(3) 0.044(2) 0.032(2) -0.016(2) 0.002(2) -0.0161(19)
C21 0.052(3) 0.051(3) 0.035(2) -0.019(2) -0.007(2) -0.016(2)
C22 0.039(2) 0.037(2) 0.036(2) -0.0131(19) -0.0072(19) -0.0041(18)
C23 0.030(2) 0.029(2) 0.028(2) -0.0143(16) 0.0005(16) -0.0053(16)
C24 0.025(2) 0.029(2) 0.027(2) -0.0096(16) 0.0026(16) -0.0028(15)
C25 0.029(2) 0.0253(19) 0.028(2) -0.0064(16) 0.0059(16) -0.0038(15)
C26 0.033(2) 0.031(2) 0.031(2) -0.0106(17) 0.0075(17) -0.0079(16)
C27 0.042(2) 0.033(2) 0.044(3) -0.0098(19) 0.001(2) -0.0110(19)
C28 0.054(3) 0.036(2) 0.060(3) -0.016(2) 0.003(2) -0.020(2)
C29 0.053(3) 0.045(3) 0.052(3) -0.017(2) -0.002(2) -0.023(2)
C30 0.033(2) 0.043(2) 0.041(2) -0.0116(19) -0.0017(19) -0.0098(19)
C31 0.032(2) 0.034(2) 0.032(2) -0.0123(17) 0.0047(17) -0.0086(17)
C32 0.023(2) 0.035(2) 0.030(2) -0.0087(16) 0.0067(16) -0.0082(16)
C33 0.023(2) 0.030(2) 0.029(2) -0.0039(16) 0.0034(16) -0.0091(16)
C34 0.029(2) 0.0277(19) 0.026(2) -0.0024(16) 0.0037(16) -0.0081(15)
C35 0.034(2) 0.035(2) 0.030(2) -0.0038(17) 0.0000(17) -0.0120(17)
C36 0.041(2) 0.039(2) 0.027(2) 0.0008(19) -0.0018(18) -0.0067(17)
C37 0.051(3) 0.028(2) 0.027(2) -0.0072(19) 0.0083(19) -0.0040(16)
C38 0.039(2) 0.031(2) 0.031(2) -0.0089(18) 0.0053(18) -0.0078(17)
C39 0.030(2) 0.0272(19) 0.027(2) -0.0054(16) 0.0044(16) -0.0096(16)
C40 0.025(2) 0.0277(19) 0.028(2) -0.0072(15) 0.0032(16) -0.0102(15)
C41 0.029(2) 0.034(2) 0.0237(19) -0.0085(17) 0.0022(16) -0.0103(16)
C42 0.029(2) 0.038(2) 0.027(2) -0.0073(17) -0.0003(16) -0.0110(16)
C43 0.030(2) 0.047(2) 0.036(2) -0.0124(19) 0.0014(18) -0.0078(19)
C44 0.029(2) 0.059(3) 0.048(3) -0.012(2) -0.001(2) -0.009(2)
C45 0.030(2) 0.055(3) 0.039(3) -0.001(2) 0.0025(19) -0.010(2)
C46 0.032(2) 0.042(2) 0.034(2) -0.0022(18) -0.0049(18) -0.0080(18)
C47 0.027(2) 0.038(2) 0.027(2) -0.0052(17) 0.0012(16) -0.0104(17)
C48 0.030(2) 0.030(2) 0.0238(19) -0.0068(16) 0.0026(16) -0.0062(15)
B1 0.020(2) 0.026(2) 0.032(2) -0.0069(17) 0.0040(17) -0.0105(18)
B2 0.031(2) 0.025(2) 0.030(2) -0.0101(18) 0.0004(19) -0.0040(18)
Cl1 0.0745(11) 0.0570(9) 0.0660(11) -0.0034(8) -0.0059(8) -0.0257(8)
Cl2 0.0632(11) 0.0838(12) 0.0820(13) -0.0262(9) 0.0176(9) -0.0200(9)
C1S 0.045(3) 0.046(3) 0.046(3) 0.008(2) -0.011(3) -0.014(2)
C2S 0.046(4) 0.052(3) 0.053(4) 0.000(3) -0.020(3) -0.008(3)
C3S 0.047(4) 0.055(4) 0.057(4) -0.003(3) -0.007(3) -0.029(3)
C4S 0.056(4) 0.060(4) 0.045(3) -0.004(3) -0.007(3) -0.013(3)
C5S 0.043(4) 0.069(4) 0.055(4) -0.002(3) -0.001(3) -0.002(3)
C6S 0.046(3) 0.057(4) 0.046(3) -0.006(3) -0.013(3) 0.004(3)
Cl3 0.0588(11) 0.0620(11) 0.0677(12) -0.0099(8) 0.0028(9) -0.0078(9)
Cl4 0.107(2) 0.141(2) 0.0879(18) 0.0560(17) -0.0365(15) -0.0658(16)
C7S 0.035(4) 0.079(4) 0.043(3) 0.012(3) -0.006(2) -0.008(3)
C8S 0.052(5) 0.130(6) 0.039(4) 0.043(4) -0.007(3) -0.003(3)
C9S 0.066(6) 0.189(9) 0.061(6) 0.044(6) 0.016(4) 0.037(5)
C10S 0.128(11) 0.189(13) 0.128(11) -0.030(10) 0.046(7) 0.061(8)
C11S 0.060(5) 0.090(5) 0.127(7) -0.007(4) -0.006(4) 0.057(4)
C12S 0.062(5) 0.077(5) 0.067(5) -0.018(4) -0.006(3) 0.009(3)

loop_
_atom_type_symbol
_atom_type_description
_atom_type_scat_dispersion_real
_atom_type_scat_dispersion_imag
_atom_type_scat_source
C C 0.0033 0.0016 'International Tables Vol C Tables 4.2.6.8 and 6.1.1.4'
H H 0.0000 0.0000 'International Tables Vol C Tables 4.2.6.8 and 6.1.1.4'
B B 0.0013 0.0007 'International Tables Vol C Tables 4.2.6.8 and 6.1.1.4'
N N 0.0061 0.0033 'International Tables Vol C Tables 4.2.6.8 and 6.1.1.4'
O O 0.0106 0.0060 'International Tables Vol C Tables 4.2.6.8 and 6.1.1.4'
Cl Cl 0.1484 0.1585 'International Tables Vol C Tables 4.2.6.8 and 6.1.1.4'

loop_
_geom_angle_atom_site_label_1
_geom_angle_atom_site_label_2
_geom_angle_atom_site_label_3
_geom_angle
B1 O1 B2 132.8(3)
C24 N1 C1 116.7(3)
C1 N2 C8 113.1(3)
C1 N2 B1 122.9(3)
C8 N2 B1 123.5(3)
C8 N3 C9 117.2(3)
C16 N4 C9 112.5(3)
C16 N4 B1 123.2(3)
C9 N4 B1 122.9(3)
C17 N5 C16 116.4(3)
C17 N6 C24 113.2(3)
C17 N6 B1 123.8(3)
C24 N6 B1 122.2(3)
C25 N7 C48 117.1(3)
C32 N8 C25 112.7(3)
C32 N8 B2 122.2(3)
C25 N8 B2 123.5(3)
C33 N9 C32 116.6(3)
C40 N10 C33 113.6(3)
C40 N10 B2 123.4(3)
C33 N10 B2 122.8(3)
C40 N11 C41 117.2(3)
C48 N12 C41 112.0(3)
C48 N12 B2 123.8(3)
C41 N12 B2 122.6(3)
N1 C1 N2 122.1(3)
N1 C1 C2 130.6(3)
N2 C1 C2 106.1(3)
C3 C2 C7 120.9(3)
C3 C2 C1 132.5(4)
C7 C2 C1 106.7(3)
C4 C3 C2 117.9(4)
C4 C3 H3A 121.1
C2 C3 H3A 121.1
C3 C4 C5 121.5(4)
C3 C4 H4A 119.3
C5 C4 H4A 119.3
C6 C5 C4 121.3(4)
C6 C5 H5A 119.3
C4 C5 H5A 119.3
C5 C6 C7 118.2(4)
C5 C6 H6A 120.9
C7 C6 H6A 120.9
C6 C7 C2 120.1(4)
C6 C7 C8 132.6(4)
C2 C7 C8 107.3(3)
N3 C8 N2 122.0(3)
N3 C8 C7 131.7(3)
N2 C8 C7 105.1(3)
N3 C9 N4 122.8(3)
N3 C9 C10 129.5(3)
N4 C9 C10 106.0(3)
C11 C10 C15 120.7(4)
C11 C10 C9 131.7(4)
C15 C10 C9 107.3(3)
C12 C11 C10 117.7(4)
C12 C11 H11A 121.2
C10 C11 H11A 121.2
C11 C12 C13 121.7(4)
C11 C12 H12A 119.1
C13 C12 H12A 119.1
C14 C13 C12 121.5(4)
C14 C13 H13A 119.3
C12 C13 H13A 119.3
C13 C14 C15 118.0(4)
C13 C14 H14A 121.0
C15 C14 H14A 121.0
C14 C15 C10 120.4(3)
C14 C15 C16 132.4(4)
C10 C15 C16 106.9(3)
N5 C16 N4 122.5(3)
N5 C16 C15 129.0(3)
N4 C16 C15 106.2(3)
N5 C17 N6 122.8(3)
N5 C17 C18 129.5(3)
N6 C17 C18 105.8(3)
C19 C18 C23 120.9(3)
C19 C18 C17 131.3(4)
C23 C18 C17 107.5(3)
C20 C19 C18 117.3(4)
C20 C19 H19A 121.3
C18 C19 H19A 121.3
C19 C20 C21 121.6(4)
C19 C20 H20A 119.2
C21 C20 H20A 119.2
C22 C21 C20 122.2(4)
C22 C21 H21A 118.9
C20 C21 H21A 118.9
C21 C22 C23 117.0(4)
C21 C22 H22A 121.5
C23 C22 H22A 121.5
C22 C23 C18 120.9(4)
C22 C23 C24 131.8(4)
C18 C23 C24 106.9(3)
N1 C24 N6 123.2(3)
N1 C24 C23 129.6(3)
N6 C24 C23 105.5(3)
N7 C25 N8 122.9(3)
N7 C25 C26 129.5(3)
N8 C25 C26 105.6(3)
C27 C26 C31 120.9(4)
C27 C26 C25 131.7(4)
C31 C26 C25 107.1(3)
C28 C27 C26 117.6(4)
C28 C27 H27A 121.2
C26 C27 H27A 121.2
C27 C28 C29 121.8(4)
C27 C28 H28A 119.1
C29 C28 H28A 119.1
C30 C29 C28 121.3(4)
C30 C29 H29A 119.3
C28 C29 H29A 119.3
C29 C30 C31 118.0(4)
C29 C30 H30A 121.0
C31 C30 H30A 121.0
C30 C31 C26 120.5(4)
C30 C31 C32 131.7(4)
C26 C31 C32 107.6(3)
N9 C32 N8 123.0(3)
N9 C32 C31 129.4(3)
N8 C32 C31 105.7(3)
N9 C33 N10 122.3(3)
N9 C33 C34 131.1(3)
N10 C33 C34 105.5(3)
C35 C34 C39 120.7(3)
C35 C34 C33 132.3(3)
C39 C34 C33 107.0(3)
C36 C35 C34 117.7(4)
C36 C35 H35A 121.1
C34 C35 H35A 121.1
C35 C36 C37 121.5(4)
C35 C36 H36A 119.2
C37 C36 H36A 119.2
C38 C37 C36 121.6(4)
C38 C37 H37A 119.2
C36 C37 H37A 119.2
C39 C38 C37 117.5(4)
C39 C38 H38A 121.2
C37 C38 H38A 121.2
C38 C39 C34 120.8(3)
C38 C39 C40 132.2(3)
C34 C39 C40 106.9(3)
N11 C40 N10 122.0(3)
N11 C40 C39 131.3(3)
N10 C40 C39 105.6(3)
N11 C41 N12 122.4(3)
N11 C41 C42 129.9(3)
N12 C41 C42 106.1(3)
C43 C42 C47 120.6(4)
C43 C42 C41 131.9(4)
C47 C42 C41 107.2(3)
C44 C43 C42 118.4(4)
C44 C43 H43A 120.8
C42 C43 H43A 120.8
C43 C44 C45 121.3(4)
C43 C44 H44A 119.4
C45 C44 H44A 119.4
C46 C45 C44 121.2(4)
C46 C45 H45A 119.4
C44 C45 H45A 119.4
C45 C46 C47 117.9(4)
C45 C46 H46A 121.1
C47 C46 H46A 121.1
C46 C47 C42 120.6(4)
C46 C47 C48 131.9(4)
C42 C47 C48 107.1(3)
N7 C48 N12 122.4(3)
N7 C48 C47 129.1(3)
N12 C48 C47 106.3(3)
O1 B1 N6 114.0(3)
O1 B1 N2 117.0(3)
N6 B1 N2 102.9(3)
O1 B1 N4 116.0(3)
N6 B1 N4 102.4(3)
N2 B1 N4 102.6(3)
O1 B2 N10 111.0(3)
O1 B2 N8 118.4(3)
N10 B2 N8 102.8(3)
O1 B2 N12 117.3(3)
N10 B2 N12 102.4(3)
N8 B2 N12 102.9(3)
C2S C1S C6S 120.0
C2S C1S Cl1 121.4(2)
C6S C1S Cl1 118.6(2)
C1S C2S C3S 120.0
C1S C2S Cl2 121.2(2)
C3S C2S Cl2 118.8(2)
C4S C3S C2S 120.0
C4S C3S H3S 120.0
C2S C3S H3S 120.0
C5S C4S C3S 120.0
C5S C4S H4S 120.0
C3S C4S H4S 120.0
C4S C5S C6S 120.0
C4S C5S H5S 120.0
C6S C5S H5S 120.0
C5S C6S C1S 120.0
C5S C6S H6S 120.0
C1S C6S H6S 120.0
C6B C1B C2B 119.8(8)
C6B C1B Cl1B 119.5(8)
C2B C1B Cl1B 120.0(7)
C3B C2B C1B 120.1(7)
C3B C2B Cl2B 119.6(7)
C1B C2B Cl2B 120.1(7)
C2B C3B C4B 119.4(8)
C2B C3B H3B 120.3
C4B C3B H3B 120.3
C3B C4B C5B 119.5(8)
C3B C4B H4B 120.2
C5B C4B H4B 120.2
C6B C5B C4B 119.5(9)
C6B C5B H5B 120.2
C4B C5B H5B 120.2
C1B C6B C5B 119.2(8)
C1B C6B H6B 120.4
C5B C6B H6B 120.4
C8S C7S C12S 120.0
C8S C7S Cl3 122.2(3)
C12S C7S Cl3 117.8(3)
C9S C8S C7S 120.0
C9S C8S Cl4 119.0(3)
C7S C8S Cl4 120.9(3)
C8S C9S C10S 120.0
C8S C9S H9S 120.0
C10S C9S H9S 120.0
C11S C10S C9S 120.0
C11S C10S H10S 120.0
C9S C10S H10S 120.0
C10S C11S C12S 120.0
C10S C11S H11S 120.0
C12S C11S H11S 120.0
C11S C12S C7S 120.0
C11S C12S H12S 120.0
C7S C12S H12S 120.0
C12A C7A C8A 119.5(7)
C12A C7A Cl3A 118.6(7)
C8A C7A Cl3A 120.7(7)
C9A C8A C7A 120.1(5)
C9A C8A Cl4A 120.5(6)
C7A C8A Cl4A 119.4(6)
C8A C9A C10A 119.4(7)
C8A C9A H9A 120.3
C10A C9A H9A 120.3
C9A C10A C11A 119.0(7)
C9A C10A H10A 120.5
C11A C10A H10A 120.5
C10A C11A C12A 119.8(7)
C10A C11A H11B 120.1
C12A C11A H11B 120.1
C7A C12A C11A 119.5(6)
C7A C12A H12B 120.3
C11A C12A H12B 120.3

loop_
_geom_bond_atom_site_label_1
_geom_bond_atom_site_label_2
_geom_bond_distance
O1 B1 1.411(5)
O1 B2 1.411(5)
N1 C24 1.343(5)
N1 C1 1.355(4)
N2 C1 1.357(5)
N2 C8 1.365(4)
N2 B1 1.510(5)
N3 C8 1.341(5)
N3 C9 1.347(5)
N4 C16 1.364(4)
N4 C9 1.370(4)
N4 B1 1.513(5)
N5 C17 1.350(5)
N5 C16 1.352(4)
N6 C17 1.350(4)
N6 C24 1.365(4)
N6 B1 1.501(5)
N7 C25 1.336(5)
N7 C48 1.346(5)
N8 C32 1.366(5)
N8 C25 1.374(5)
N8 B2 1.504(5)
N9 C33 1.341(5)
N9 C32 1.349(5)
N10 C40 1.360(4)
N10 C33 1.361(5)
N10 B2 1.504(5)
N11 C40 1.337(5)
N11 C41 1.347(5)
N12 C48 1.368(5)
N12 C41 1.376(5)
N12 B2 1.508(5)
C1 C2 1.449(5)
C2 C3 1.388(5)
C2 C7 1.424(5)
C3 C4 1.377(6)
C3 H3A 0.9500
C4 C5 1.394(6)
C4 H4A 0.9500
C5 C6 1.382(6)
C5 H5A 0.9500
C6 C7 1.388(5)
C6 H6A 0.9500
C7 C8 1.453(5)
C9 C10 1.451(5)
C10 C11 1.395(5)
C10 C15 1.420(5)
C11 C12 1.382(6)
C11 H11A 0.9500
C12 C13 1.388(6)
C12 H12A 0.9500
C13 C14 1.383(6)
C13 H13A 0.9500
C14 C15 1.393(5)
C14 H14A 0.9500
C15 C16 1.453(5)
C17 C18 1.454(5)
C18 C19 1.403(5)
C18 C23 1.406(5)
C19 C20 1.378(6)
C19 H19A 0.9500
C20 C21 1.390(6)
C20 H20A 0.9500
C21 C22 1.381(6)
C21 H21A 0.9500
C22 C23 1.404(5)
C22 H22A 0.9500
C23 C24 1.457(5)
C25 C26 1.458(5)
C26 C27 1.392(5)
C26 C31 1.412(5)
C27 C28 1.384(6)
C27 H27A 0.9500
C28 C29 1.391(6)
C28 H28A 0.9500
C29 C30 1.380(6)
C29 H29A 0.9500
C30 C31 1.400(5)
C30 H30A 0.9500
C31 C32 1.457(5)
C33 C34 1.462(5)
C34 C35 1.389(5)
C34 C39 1.426(5)
C35 C36 1.388(6)
C35 H35A 0.9500
C36 C37 1.394(6)
C36 H36A 0.9500
C37 C38 1.391(6)
C37 H37A 0.9500
C38 C39 1.389(5)
C38 H38A 0.9500
C39 C40 1.461(5)
C41 C42 1.454(5)
C42 C43 1.385(5)
C42 C47 1.418(5)
C43 C44 1.373(6)
C43 H43A 0.9500
C44 C45 1.407(6)
C44 H44A 0.9500
C45 C46 1.378(6)
C45 H45A 0.9500
C46 C47 1.397(5)
C46 H46A 0.9500
C47 C48 1.458(5)
Cl1 C1S 1.721(3)
Cl2 C2S 1.711(3)
C1S C2S 1.3900
C1S C6S 1.3900
C2S C3S 1.3900
C3S C4S 1.3900
C3S H3S 0.9500
C4S C5S 1.3900
C4S H4S 0.9500
C5S C6S 1.3900
C5S H5S 0.9500
C6S H6S 0.9500
Cl1B C1B 1.720(6)
Cl2B C2B 1.710(6)
C1B C6B 1.390(5)
C1B C2B 1.392(5)
C2B C3B 1.389(5)
C3B C4B 1.392(5)
C3B H3B 0.9500
C4B C5B 1.393(5)
C4B H4B 0.9500
C5B C6B 1.391(5)
C5B H5B 0.9500
C6B H6B 0.9500
Cl3 C7S 1.713(4)
Cl4 C8S 1.689(5)
C7S C8S 1.3900
C7S C12S 1.3900
C8S C9S 1.3900
C9S C10S 1.3900
C9S H9S 0.9500
C10S C11S 1.3900
C10S H10S 0.9500
C11S C12S 1.3900
C11S H11S 0.9500
C12S H12S 0.9500
Cl3A C7A 1.712(6)
Cl4A C8A 1.685(6)
C7A C12A 1.389(5)
C7A C8A 1.395(5)
C8A C9A 1.387(5)
C9A C10A 1.391(5)
C9A H9A 0.9500
C10A C11A 1.392(5)
C10A H10A 0.9500
C11A C12A 1.393(5)
C11A H11B 0.9500
C12A H12B 0.9500
